data_7105518
loop_
_publ_author_name
'Panda, Biswajit'
'Sarkar, Tarun K.'

_publ_section_title
;
 Gold and palladium combined for the Sonogashira-type cross-coupling of
 arenediazonium salts
;
_journal_issue 18
_journal_name_full 'Chemical Communications'
_journal_page_first 3131
_journal_page_last 3133
_journal_paper_doi 10.1039/c001277g
_journal_volume 46
_journal_year 2010
_chemical_formula_sum 'C14 H8 N2 O4'
_chemical_formula_weight 268.10
_chemical_name_systematic
;
?
;
_space_group_IT_number 15
_symmetry_cell_setting monoclinic
_symmetry_space_group_name_Hall '-I 2ya'
_symmetry_space_group_name_H-M 'I 1 2/a 1'
_atom_sites_solution_hydrogens geom
_atom_sites_solution_primary direct
_atom_sites_solution_secondary difmap
_audit_creation_method SHELXL-97
_cell_angle_alpha 90.00
_cell_angle_beta 95.245(6)
_cell_angle_gamma 90.00
_cell_formula_units_Z 8
_cell_length_a 13.0640(10)
_cell_length_b 12.9928(10)
_cell_length_c 14.0524(11)
_cell_measurement_temperature 293(2)
_cell_volume 2375.2(3)
_computing_structure_refinement 'SHELXL-97 (Sheldrick, 1997)'
_diffrn_ambient_temperature 293(2)
_diffrn_measured_fraction_theta_full 0.897
_diffrn_measured_fraction_theta_max 0.897
_diffrn_radiation_monochromator graphite
_diffrn_radiation_source 'fine-focus sealed tube'
_diffrn_radiation_type MoK\a
_diffrn_radiation_wavelength 0.71073
_diffrn_reflns_av_R_equivalents 0.0426
_diffrn_reflns_av_sigmaI/netI 0.0451
_diffrn_reflns_limit_h_max 18
_diffrn_reflns_limit_h_min -17
_diffrn_reflns_limit_k_max 18
_diffrn_reflns_limit_k_min -19
_diffrn_reflns_limit_l_max 19
_diffrn_reflns_limit_l_min -20
_diffrn_reflns_number 17240
_diffrn_reflns_theta_full 31.73
_diffrn_reflns_theta_max 31.73
_diffrn_reflns_theta_min 2.14
_exptl_absorpt_coefficient_mu 0.113
_exptl_absorpt_correction_type none
_exptl_crystal_density_diffrn 1.500
_exptl_crystal_density_method 'not measured'
_exptl_crystal_F_000 1104
_exptl_crystal_size_max 0.23
_exptl_crystal_size_mid 0.19
_exptl_crystal_size_min 0.17
_refine_diff_density_max 0.162
_refine_diff_density_min -0.229
_refine_diff_density_rms 0.059
_refine_ls_extinction_method none
_refine_ls_goodness_of_fit_ref 0.982
_refine_ls_hydrogen_treatment constr
_refine_ls_matrix_type full
_refine_ls_number_parameters 181
_refine_ls_number_reflns 3627
_refine_ls_number_restraints 0
_refine_ls_restrained_S_all 0.982
_refine_ls_R_factor_all 0.1402
_refine_ls_R_factor_gt 0.0552
_refine_ls_shift/su_max 0.025
_refine_ls_shift/su_mean 0.003
_refine_ls_structure_factor_coef Fsqd
_refine_ls_weighting_details 'calc w=1/[\s^2^(Fo^2^)+(0.0534P)^2^+1.2718P] where P=(Fo^2^+2Fc^2^)/3'
_refine_ls_weighting_scheme calc
_refine_ls_wR_factor_gt 0.1114
_refine_ls_wR_factor_ref 0.1463
_reflns_number_gt 1745
_reflns_number_total 3627
_reflns_threshold_expression >2sigma(I)
_cod_data_source_file c001277g.txt
_cod_data_source_block tksbp715u_0m
_cod_depositor_comments
;
The following automatic conversions were performed:
'_symmetry_cell_setting' value 'Monoclinic' changed to 'monoclinic'
according to '/home/saulius/struct/CIF-dictionaries/cif_core.dic'
dictionary named 'cif_core.dic' version 2.4.1 from 2010-06-29.

Automatic conversion script
Id: cif_fix_enum 1527 2010-12-29 10:47:43Z saulius 

2018-02-22
Z value and formula fixed to values more according to usual
chemical conventions.                 miguel
;
_cod_original_formula_sum 'C16 H9.14 N2.29 O4.57'
_cod_original_formula_weight 306.54
_cod_original_formula_units_Z 7
_cod_original_sg_symbol_H-M 'I 2/a'
_cod_database_code 7105518

loop_
_symmetry_equiv_pos_as_xyz
'x, y, z'
'-x+1/2, y, -z'
'x+1/2, y+1/2, z+1/2'
'-x+1, y+1/2, -z+1/2'
'-x, -y, -z'
'x-1/2, -y, z'
'-x+1/2, -y+1/2, -z+1/2'
'x, -y+1/2, z+1/2'

loop_
_atom_site_label
_atom_site_type_symbol
_atom_site_fract_x
_atom_site_fract_y
_atom_site_fract_z
_atom_site_U_iso_or_equiv
_atom_site_adp_type
_atom_site_occupancy
_atom_site_symmetry_multiplicity
_atom_site_calc_flag
_atom_site_refinement_flags
_atom_site_disorder_assembly
_atom_site_disorder_group
C5 C 0.12892(13) 0.86580(13) 0.12086(11) 0.0440(4) Uani 1 1 d . . .
C4 C 0.13001(14) 0.76747(14) 0.16406(12) 0.0473(4) Uani 1 1 d . . .
H4 H 0.1360 0.7595 0.2301 0.057 Uiso 1 1 calc R . .
C6 C 0.12135(15) 0.87531(15) 0.01992(12) 0.0512(5) Uani 1 1 d . . .
O1 O 0.14251(13) 0.93620(11) 0.31360(9) 0.0735(5) Uani 1 1 d . . .
O2 O 0.12902(12) 1.02900(10) 0.07722(8) 0.0644(4) Uani 1 1 d . . .
C7 C 0.13239(14) 0.96575(14) 0.15317(12) 0.0488(5) Uani 1 1 d . . .
C8 C 0.13610(15) 1.00399(15) 0.25320(12) 0.0508(5) Uani 1 1 d . . .
N2 N 0.11981(14) 0.58243(13) 0.14631(13) 0.0655(5) Uani 1 1 d . . .
C1 C 0.11335(16) 0.78662(17) -0.03979(13) 0.0608(5) Uani 1 1 d . . .
H1 H 0.1083 0.7926 -0.1060 0.073 Uiso 1 1 calc R . .
C3 C 0.12186(14) 0.68592(14) 0.10453(13) 0.0498(5) Uani 1 1 d . . .
N1 N 0.12193(15) 0.97276(14) -0.00791(11) 0.0689(5) Uani 1 1 d . . .
C9 C 0.13157(14) 1.11410(14) 0.27893(13) 0.0496(5) Uani 1 1 d . . .
O3 O 0.12483(14) 0.57361(11) 0.23320(11) 0.0771(5) Uani 1 1 d . . .
C14 C 0.14607(16) 1.13907(17) 0.37579(14) 0.0628(6) Uani 1 1 d . . .
H14 H 0.1578 1.0873 0.4212 0.075 Uiso 1 1 calc R . .
C10 C 0.11295(16) 1.19370(15) 0.21309(15) 0.0593(5) Uani 1 1 d . . .
H10 H 0.1025 1.1787 0.1482 0.071 Uiso 1 1 calc R . .
C2 C 0.11336(16) 0.69383(16) 0.00278(13) 0.0586(5) Uani 1 1 d . . .
H2 H 0.1078 0.6345 -0.0343 0.070 Uiso 1 1 calc R . .
O4 O 0.11259(17) 0.50905(13) 0.09185(13) 0.1041(7) Uani 1 1 d . . .
C13 C 0.14300(17) 1.24078(19) 0.40431(17) 0.0736(7) Uani 1 1 d . . .
H13 H 0.1529 1.2569 0.4690 0.088 Uiso 1 1 calc R . .
C11 C 0.10988(17) 1.29453(17) 0.24340(18) 0.0702(6) Uani 1 1 d . . .
H11 H 0.0970 1.3469 0.1987 0.084 Uiso 1 1 calc R . .
C12 C 0.12553(16) 1.31840(19) 0.33841(19) 0.0744(7) Uani 1 1 d . . .
H12 H 0.1243 1.3866 0.3583 0.089 Uiso 1 1 calc R . .

loop_
_atom_site_aniso_label
_atom_site_aniso_U_11
_atom_site_aniso_U_22
_atom_site_aniso_U_33
_atom_site_aniso_U_23
_atom_site_aniso_U_13
_atom_site_aniso_U_12
C5 0.0485(11) 0.0516(10) 0.0323(9) 0.0019(7) 0.0061(7) 0.0035(8)
C4 0.0545(11) 0.0528(11) 0.0346(9) 0.0025(7) 0.0047(8) 0.0050(8)
C6 0.0625(12) 0.0560(11) 0.0356(9) 0.0039(8) 0.0068(8) 0.0043(9)
O1 0.1273(14) 0.0564(8) 0.0373(7) 0.0058(6) 0.0102(8) -0.0002(8)
O2 0.1036(12) 0.0528(8) 0.0377(7) 0.0066(6) 0.0117(7) 0.0007(7)
C7 0.0622(12) 0.0479(10) 0.0368(9) 0.0056(7) 0.0077(8) 0.0017(9)
C8 0.0629(12) 0.0523(10) 0.0379(9) 0.0030(8) 0.0074(8) -0.0019(9)
N2 0.0833(13) 0.0517(10) 0.0614(11) -0.0025(9) 0.0072(9) 0.0105(9)
C1 0.0766(14) 0.0746(14) 0.0316(9) -0.0041(9) 0.0064(9) 0.0081(11)
C3 0.0537(12) 0.0497(10) 0.0463(10) -0.0001(8) 0.0067(8) 0.0064(8)
N1 0.1073(15) 0.0655(11) 0.0348(8) 0.0065(8) 0.0109(8) 0.0050(10)
C9 0.0505(11) 0.0523(10) 0.0469(10) -0.0040(8) 0.0094(8) -0.0025(8)
O3 0.1129(13) 0.0586(9) 0.0606(9) 0.0106(7) 0.0126(8) 0.0120(9)
C14 0.0688(14) 0.0678(14) 0.0518(11) -0.0094(10) 0.0054(10) 0.0012(11)
C10 0.0690(14) 0.0527(12) 0.0570(12) 0.0009(9) 0.0109(10) 0.0012(10)
C2 0.0707(14) 0.0615(12) 0.0437(10) -0.0128(9) 0.0055(9) 0.0079(10)
O4 0.179(2) 0.0517(9) 0.0806(12) -0.0124(9) 0.0063(12) 0.0057(11)
C13 0.0671(15) 0.0861(17) 0.0676(14) -0.0312(13) 0.0065(11) -0.0018(12)
C11 0.0745(15) 0.0513(12) 0.0865(17) -0.0018(11) 0.0159(12) 0.0019(11)
C12 0.0625(15) 0.0604(14) 0.1019(19) -0.0226(13) 0.0164(13) -0.0047(11)

loop_
_atom_type_symbol
_atom_type_description
_atom_type_scat_dispersion_real
_atom_type_scat_dispersion_imag
_atom_type_scat_source
C C 0.0033 0.0016 'International Tables Vol C Tables 4.2.6.8 and 6.1.1.4'
H H 0.0000 0.0000 'International Tables Vol C Tables 4.2.6.8 and 6.1.1.4'
N N 0.0061 0.0033 'International Tables Vol C Tables 4.2.6.8 and 6.1.1.4'
O O 0.0106 0.0060 'International Tables Vol C Tables 4.2.6.8 and 6.1.1.4'

loop_
_geom_angle_atom_site_label_1
_geom_angle_atom_site_label_2
_geom_angle_atom_site_label_3
_geom_angle
_geom_angle_site_symmetry_1
_geom_angle_site_symmetry_3
_geom_angle_publ_flag
C7 C5 C4 135.47(16) . . ?
C7 C5 C6 104.19(15) . . ?
C4 C5 C6 120.34(16) . . ?
C3 C4 C5 116.53(16) . . ?
N1 C6 C5 112.12(16) . . ?
N1 C6 C1 126.97(17) . . ?
C5 C6 C1 120.90(17) . . ?
C7 O2 N1 110.77(13) . . ?
O2 C7 C5 108.51(14) . . ?
O2 C7 C8 122.81(16) . . ?
C5 C7 C8 128.66(15) . . ?
O1 C8 C9 122.00(16) . . ?
O1 C8 C7 114.22(17) . . ?
C9 C8 C7 123.77(15) . . ?
O3 N2 O4 123.18(19) . . ?
O3 N2 C3 118.95(17) . . ?
O4 N2 C3 117.88(18) . . ?
C2 C1 C6 117.78(17) . . ?
C4 C3 C2 124.01(18) . . ?
C4 C3 N2 118.35(17) . . ?
C2 C3 N2 117.63(17) . . ?
C6 N1 O2 104.39(14) . . ?
C10 C9 C14 118.35(18) . . ?
C10 C9 C8 124.34(17) . . ?
C14 C9 C8 117.31(17) . . ?
C13 C14 C9 120.0(2) . . ?
C11 C10 C9 120.5(2) . . ?
C1 C2 C3 120.43(18) . . ?
C12 C13 C14 120.9(2) . . ?
C12 C11 C10 120.7(2) . . ?
C11 C12 C13 119.5(2) . . ?

loop_
_geom_bond_atom_site_label_1
_geom_bond_atom_site_label_2
_geom_bond_distance
_geom_bond_site_symmetry_2
_geom_bond_publ_flag
C5 C7 1.375(2) . ?
C5 C4 1.414(2) . ?
C5 C6 1.418(2) . ?
C4 C3 1.348(2) . ?
C6 N1 1.325(2) . ?
C6 C1 1.424(3) . ?
O1 C8 1.221(2) . ?
O2 C7 1.345(2) . ?
O2 N1 1.3976(19) . ?
C7 C8 1.488(2) . ?
C8 C9 1.478(3) . ?
N2 O3 1.222(2) . ?
N2 O4 1.221(2) . ?
N2 C3 1.468(3) . ?
C1 C2 1.346(3) . ?
C3 C2 1.428(2) . ?
C9 C10 1.394(3) . ?
C9 C14 1.395(3) . ?
C14 C13 1.383(3) . ?
C10 C11 1.379(3) . ?
C13 C12 1.374(3) . ?
C11 C12 1.368(3) . ?
